data_4518537
loop_
_publ_author_name
'Shang, Xiaobo'
'Ahn, Jaeyong'
'Lee, Jeong Hyeon'
'Kim, Jin Chul'
'Ohtsu, Hiroyoshi'
'Choi, Wanuk'
'Song, Inho'
'Kwak, Sang Kyu'
'Oh, Joon Hak'

_publ_section_title
;
 Bay-Substitution Effect of Perylene Diimides on Supramolecular Chirality
 and Optoelectronic Properties of Their Self-Assembled Nanostructures.
;
_journal_issue 10
_journal_name_full 'ACS applied materials &amp; interfaces'
_journal_page_first 12278
_journal_page_last 12285
_journal_paper_doi 10.1021/acsami.0c23138
_journal_volume 13
_journal_year 2021
_chemical_absolute_configuration rmad
_chemical_formula_sum 'C40.5 H25 Cl F2 N2 O4'
_chemical_formula_weight 677.07
_space_group_crystal_system triclinic
_space_group_IT_number 1
_space_group_name_Hall 'P 1'
_space_group_name_H-M_alt 'P 1'
_atom_sites_solution_hydrogens geom
_atom_sites_solution_primary direct
_atom_sites_solution_secondary difmap
_audit_creation_method SHELXL-2014
_cell_angle_alpha 77.72(3)
_cell_angle_beta 87.35(3)
_cell_angle_gamma 86.42(3)
_cell_formula_units_Z 2
_cell_length_a 8.3170(17)
_cell_length_b 12.218(2)
_cell_length_c 15.239(3)
_cell_measurement_reflns_used 27301
_cell_measurement_temperature 100(2)
_cell_measurement_theta_max 28.649
_cell_measurement_theta_min 1.682
_cell_volume 1509.3(5)
_computing_cell_refinement 'HKL3000sm (Otwinowski & Minor, 1997)'
_computing_data_collection 'PAL BL2D-SMDC Program'
_computing_data_reduction 'HKL3000sm (Otwinowski & Minor, 1997)'
_computing_molecular_graphics Mercury
_computing_publication_material WinGX
_computing_structure_refinement 'SHELXL-2014 (Sheldrick, 2014)'
_computing_structure_solution 'SHELXL-2014 (Sheldrick, 2014)'
_diffrn_ambient_temperature 100(2)
_diffrn_measured_fraction_theta_full 0.951
_diffrn_measured_fraction_theta_max 0.937
_diffrn_measurement_device_type 'MX225-HS CCD area detector'
_diffrn_measurement_method 'omega scan'
_diffrn_radiation_type synchrotron
_diffrn_radiation_wavelength 0.700
_diffrn_reflns_av_R_equivalents 0.045
_diffrn_reflns_av_unetI/netI 0.0646
_diffrn_reflns_Laue_measured_fraction_full 0.951
_diffrn_reflns_Laue_measured_fraction_max 0.937
_diffrn_reflns_limit_h_max 11
_diffrn_reflns_limit_h_min -9
_diffrn_reflns_limit_k_max 16
_diffrn_reflns_limit_k_min -9
_diffrn_reflns_limit_l_max 20
_diffrn_reflns_limit_l_min -8
_diffrn_reflns_number 27301
_diffrn_reflns_point_group_measured_fraction_full 0.851
_diffrn_reflns_point_group_measured_fraction_max 0.832
_diffrn_reflns_theta_full 24.835
_diffrn_reflns_theta_max 28.649
_diffrn_reflns_theta_min 1.682
_diffrn_source synchrotron
_exptl_absorpt_coefficient_mu 0.142
_exptl_absorpt_correction_T_max 1
_exptl_absorpt_correction_T_min 0.867
_exptl_absorpt_correction_type empirical
_exptl_crystal_colour orange
_exptl_crystal_density_diffrn 1.490
_exptl_crystal_density_method 'not measured'
_exptl_crystal_description block
_exptl_crystal_F_000 698
_exptl_crystal_size_max 0.280
_exptl_crystal_size_mid 0.080
_exptl_crystal_size_min 0.030
_refine_diff_density_max 2.561
_refine_diff_density_min -0.734
_refine_diff_density_rms 0.107
_refine_ls_abs_structure_details
;
 Flack x determined using 4505 quotients [(I+)-(I-)]/[(I+)+(I-)]
 (Parsons, Flack and Wagner, Acta Cryst. B69 (2013) 249-259).
;
_refine_ls_abs_structure_Flack 0.14(4)
_refine_ls_extinction_method none
_refine_ls_goodness_of_fit_ref 1.097
_refine_ls_hydrogen_treatment constr
_refine_ls_matrix_type full
_refine_ls_number_parameters 893
_refine_ls_number_reflns 13531
_refine_ls_number_restraints 978
_refine_ls_restrained_S_all 1.058
_refine_ls_R_factor_all 0.0785
_refine_ls_R_factor_gt 0.0709
_refine_ls_shift/su_max 0.000
_refine_ls_shift/su_mean 0.000
_refine_ls_structure_factor_coef Fsqd
_refine_ls_weighting_details 'w=1/[\s^2^(Fo^2^)+(0.1454P)^2^+0.0654P] where P=(Fo^2^+2Fc^2^)/3'
_refine_ls_weighting_scheme calc
_refine_ls_wR_factor_gt 0.2042
_refine_ls_wR_factor_ref 0.2113
_reflns_Friedel_coverage 0.774
_reflns_Friedel_fraction_full 0.751
_reflns_Friedel_fraction_max 0.726
_reflns_number_gt 11643
_reflns_number_total 13531
_reflns_threshold_expression 'I > 2\s(I)'
_cod_data_source_file am0c23138_si_003.cif
_cod_data_source_block shelxl
_cod_depositor_comments
;
The following automatic conversions were performed:

data item '_atom_sites_solution_secondary' value 'diffmap' was
changed to 'difmap'.

Automatic conversion script
Id: cif_fix_values 7556 2019-12-06 15:28:31Z antanas 

 Adding full bibliography for 4518537--4518539.cif.
;
_cod_original_cell_volume 1509.3(6)
_cod_original_formula_sum 'C40.50 H25 Cl F2 N2 O4'
_cod_database_code 4518537
_shelx_space_group_comment
;
The symmetry employed for this shelxl refinement is uniquely defined
by the following loop, which should always be used as a source of
symmetry information in preference to the above space-group names.
They are only intended as comments.
;
_shelx_estimated_absorpt_t_min 0.961
_shelx_estimated_absorpt_t_max 0.996
_shelxl_version_number 2014-3

loop_
_space_group_symop_operation_xyz
'x, y, z'

loop_
_atom_site_label
_atom_site_type_symbol
_atom_site_fract_x
_atom_site_fract_y
_atom_site_fract_z
_atom_site_U_iso_or_equiv
_atom_site_adp_type
_atom_site_occupancy
_atom_site_site_symmetry_order
_atom_site_calc_flag
_atom_site_refinement_flags_posn
_atom_site_refinement_flags_adp
_atom_site_refinement_flags_occupancy
_atom_site_disorder_assembly
_atom_site_disorder_group
C1S C -0.1031(9) 0.5574(5) 1.4836(5) 0.0389(14) Uani 0.891(6) 1 d . U P . .
H1S1 H -0.0283 0.4949 1.5118 0.047 Uiso 0.891(6) 1 calc R U P . .
H1S2 H -0.2058 0.5253 1.4743 0.047 Uiso 0.891(6) 1 calc R U P . .
Cl1 Cl -0.0202(3) 0.62324(18) 1.37901(17) 0.0606(7) Uani 0.891(6) 1 d . U P . .
Cl2 Cl -0.1395(2) 0.65158(18) 1.55726(17) 0.0539(6) Uani 0.891(6) 1 d . U P . .
C1 C 0.5287(5) 0.3195(4) 0.2608(3) 0.0218(9) Uani 1 1 d . U . . .
C2 C 0.6235(5) 0.3575(4) 0.1764(3) 0.0180(8) Uani 1 1 d . U . . .
C3 C 0.6496(5) 0.2853(4) 0.1183(3) 0.0199(8) Uani 1 1 d . U . . .
H3 H 0.6058 0.2134 0.1315 0.024 Uiso 1 1 calc R U . . .
C4 C 0.7421(5) 0.3202(4) 0.0394(3) 0.0198(8) Uani 1 1 d . U . . .
C5 C 0.8059(5) 0.4241(4) 0.0126(3) 0.0178(8) Uani 1 1 d . U . . .
C6 C 0.9053(5) 0.4597(4) -0.0700(3) 0.0173(8) Uani 1 1 d . U . . .
C7 C 0.9500(6) 0.3880(4) -0.1287(3) 0.0218(9) Uani 1 1 d . U . . .
H7 H 0.9195 0.3125 -0.1134 0.026 Uiso 1 1 calc R U . . .
C8 C 1.0388(6) 0.4244(4) -0.2096(3) 0.0242(9) Uani 1 1 d . U . . .
H8 H 1.0659 0.3737 -0.2480 0.029 Uiso 1 1 calc R U . . .
C9 C 1.0862(5) 0.5323(4) -0.2332(3) 0.0202(8) Uani 1 1 d . U . . .
C10 C 1.1676(6) 0.5702(4) -0.3210(3) 0.0207(8) Uani 1 1 d . U . . .
C11 C 1.2130(5) 0.7499(4) -0.2791(3) 0.0188(8) Uani 1 1 d . U . . .
C12 C 1.1058(5) 0.7160(4) -0.1979(3) 0.0171(8) Uani 1 1 d . U . . .
C13 C 1.0646(5) 0.7919(4) -0.1448(3) 0.0187(8) Uani 1 1 d . U . . .
H13 H 1.1005 0.8661 -0.1608 0.022 Uiso 1 1 calc R U . . .
C14 C 0.9697(6) 0.7589(4) -0.0675(3) 0.0209(9) Uani 1 1 d . U . . .
C15 C 0.9157(5) 0.6503(4) -0.0364(3) 0.0175(8) Uani 1 1 d . U . . .
C16 C 0.8263(5) 0.6133(4) 0.0490(3) 0.0195(8) Uani 1 1 d . U . . .
C17 C 0.7941(7) 0.6820(4) 0.1115(3) 0.0282(10) Uani 1 1 d . U . . .
H17 H 0.8279 0.7567 0.0971 0.034 Uiso 1 1 calc R U . . .
C18 C 0.7149(7) 0.6445(4) 0.1933(3) 0.0297(11) Uani 1 1 d . U . . .
H18 H 0.6982 0.6930 0.2344 0.036 Uiso 1 1 calc R U . . .
C19 C 0.6596(6) 0.5373(4) 0.2158(3) 0.0224(9) Uani 1 1 d . U . . .
C20 C 0.5825(6) 0.4972(4) 0.3053(3) 0.0227(9) Uani 1 1 d . U . . .
C21 C 0.6849(5) 0.4649(4) 0.1539(3) 0.0193(8) Uani 1 1 d . U . . .
C22 C 0.7727(5) 0.5015(4) 0.0707(3) 0.0173(8) Uani 1 1 d . U . . .
C23 C 0.9556(5) 0.5719(4) -0.0930(3) 0.0170(8) Uani 1 1 d . U . . .
C24 C 1.0492(5) 0.6067(4) -0.1745(3) 0.0171(8) Uani 1 1 d . U . . .
C25 C 0.4550(6) 0.3434(4) 0.4148(3) 0.0244(9) Uani 1 1 d . U . . .
H25 H 0.4267 0.2650 0.4150 0.029 Uiso 1 1 calc R U . . .
C26 C 0.5852(5) 0.3336(4) 0.4834(3) 0.0207(8) Uani 1 1 d . U . . .
C27 C 0.5527(7) 0.3626(5) 0.5670(3) 0.0304(11) Uani 1 1 d . U . . .
H27 H 0.4491 0.3933 0.5808 0.037 Uiso 1 1 calc R U . . .
C28 C 0.6728(9) 0.3464(5) 0.6296(4) 0.0397(14) Uani 1 1 d . U . . .
H28 H 0.6497 0.3657 0.6862 0.048 Uiso 1 1 calc R U . . .
C29 C 0.8251(8) 0.3028(5) 0.6115(4) 0.0391(13) Uani 1 1 d . U . . .
H29 H 0.9058 0.2920 0.6550 0.047 Uiso 1 1 calc R U . . .
C30 C 0.8584(6) 0.2749(5) 0.5281(4) 0.0324(11) Uani 1 1 d . U . . .
H30 H 0.9630 0.2460 0.5145 0.039 Uiso 1 1 calc R U . . .
C31 C 0.7390(6) 0.2893(4) 0.4647(3) 0.0244(9) Uani 1 1 d . U . . .
H31 H 0.7622 0.2689 0.4085 0.029 Uiso 1 1 calc R U . . .
C32 C 0.2974(6) 0.4065(6) 0.4348(4) 0.0362(12) Uani 1 1 d . U . . .
H32A H 0.2566 0.3738 0.4955 0.054 Uiso 1 1 calc R U . . .
H32B H 0.3170 0.4857 0.4307 0.054 Uiso 1 1 calc R U . . .
H32C H 0.2176 0.4003 0.3910 0.054 Uiso 1 1 calc R U . . .
C33 C 1.2974(6) 0.7177(4) -0.4327(3) 0.0230(9) Uani 1 1 d . U . . .
H33 H 1.2490 0.6760 -0.4738 0.028 Uiso 1 1 calc R U . . .
C34 C 1.2665(6) 0.8420(4) -0.4732(3) 0.0247(9) Uani 1 1 d . U . . .
C35 C 1.3927(6) 0.9085(4) -0.5117(3) 0.0271(10) Uani 1 1 d . U . . .
H35 H 1.4999 0.8765 -0.5084 0.033 Uiso 1 1 calc R U . . .
C36 C 1.3662(7) 1.0200(4) -0.5547(3) 0.0322(11) Uani 1 1 d . U . . .
H36 H 1.4539 1.0636 -0.5805 0.039 Uiso 1 1 calc R U . . .
C37 C 1.2080(8) 1.0672(5) -0.5595(3) 0.0333(11) Uani 1 1 d . U . . .
H37 H 1.1875 1.1432 -0.5887 0.040 Uiso 1 1 calc R U . . .
C38 C 1.0819(7) 1.0025(5) -0.5216(3) 0.0341(12) Uani 1 1 d . U . . .
H38 H 0.9748 1.0346 -0.5245 0.041 Uiso 1 1 calc R U . . .
C39 C 1.1111(7) 0.8894(5) -0.4788(3) 0.0298(10) Uani 1 1 d . U . . .
H39 H 1.0234 0.8455 -0.4536 0.036 Uiso 1 1 calc R U . . .
C40 C 1.4747(7) 0.6797(5) -0.4280(3) 0.0307(11) Uani 1 1 d . U . . .
H40A H 1.5276 0.7036 -0.4872 0.046 Uiso 1 1 calc R U . . .
H40B H 1.5257 0.7132 -0.3840 0.046 Uiso 1 1 calc R U . . .
H40C H 1.4853 0.5978 -0.4096 0.046 Uiso 1 1 calc R U . . .
C41 C 0.1435(5) 0.1058(4) 1.1167(3) 0.0183(8) Uani 1 1 d . U . . .
C42 C 0.2155(5) 0.2095(4) 1.0671(3) 0.0179(8) Uani 1 1 d . U . . .
C43 C 0.3033(5) 0.2066(4) 0.9885(3) 0.0206(8) Uani 1 1 d . U . . .
H43 H 0.3174 0.1388 0.9672 0.025 Uiso 1 1 calc R U . . .
C44 C 0.3710(5) 0.3038(4) 0.9407(3) 0.0203(8) Uani 1 1 d . U . . .
C45 C 0.3602(5) 0.4064(4) 0.9681(3) 0.0164(8) Uani 1 1 d . U . . .
C46 C 0.4380(5) 0.5075(4) 0.9196(3) 0.0178(8) Uani 1 1 d . U . . .
C47 C 0.5383(5) 0.5105(4) 0.8425(3) 0.0217(9) Uani 1 1 d . U . . .
H47 H 0.5573 0.4439 0.8198 0.026 Uiso 1 1 calc R U . . .
C48 C 0.6107(5) 0.6073(4) 0.7982(3) 0.0211(8) Uani 1 1 d . U . . .
H48 H 0.6817 0.6050 0.7479 0.025 Uiso 1 1 calc R U . . .
C49 C 0.5804(5) 0.7069(4) 0.8266(3) 0.0181(8) Uani 1 1 d . U . . .
C50 C 0.6548(5) 0.8093(4) 0.7750(3) 0.0186(8) Uani 1 1 d . U . . .
C51 C 0.5072(5) 0.9180(4) 0.8755(3) 0.0177(8) Uani 1 1 d . U . . .
C52 C 0.4458(5) 0.8126(4) 0.9291(3) 0.0179(8) Uani 1 1 d . U . . .
C53 C 0.3487(6) 0.8167(4) 1.0043(3) 0.0210(8) Uani 1 1 d . U . . .
H53 H 0.3223 0.8863 1.0212 0.025 Uiso 1 1 calc R U . . .
C54 C 0.2898(6) 0.7182(4) 1.0552(3) 0.0223(9) Uani 1 1 d . U . . .
C55 C 0.3160(5) 0.6135(4) 1.0328(3) 0.0171(8) Uani 1 1 d . U . . .
C56 C 0.2471(5) 0.5100(4) 1.0843(3) 0.0172(8) Uani 1 1 d . U . . .
C57 C 0.1620(6) 0.5047(4) 1.1670(3) 0.0223(9) Uani 1 1 d . U . . .
H57 H 0.1552 0.5687 1.1934 0.027 Uiso 1 1 calc R U . . .
C58 C 0.0876(5) 0.4084(4) 1.2111(3) 0.0202(9) Uani 1 1 d . U . . .
H58 H 0.0244 0.4095 1.2645 0.024 Uiso 1 1 calc R U . . .
C59 C 0.1047(5) 0.3122(4) 1.1783(3) 0.0181(8) Uani 1 1 d . U . . .
C60 C 0.0240(5) 0.2108(4) 1.2271(3) 0.0172(8) Uani 1 1 d . U . . .
C61 C 0.1962(5) 0.3107(4) 1.0977(2) 0.0150(7) Uani 1 1 d . U . . .
C62 C 0.2681(5) 0.4101(4) 1.0500(3) 0.0165(8) Uani 1 1 d . U . . .
C63 C 0.4102(5) 0.6096(4) 0.9524(3) 0.0159(8) Uani 1 1 d . U . . .
C64 C 0.4796(5) 0.7088(4) 0.9031(3) 0.0174(8) Uani 1 1 d . U . . .
C65 C -0.0124(5) 0.0084(4) 1.2533(3) 0.0187(8) Uani 1 1 d . U . . .
C66 C -0.1723(5) -0.0192(4) 1.2225(3) 0.0204(8) Uani 1 1 d . U . . .
H66 H -0.2200 0.0562 1.2283 0.024 Uiso 1 1 calc R U . . .
C67 C -0.2164(6) 0.0010(4) 1.1335(3) 0.0258(9) Uani 1 1 d . U . . .
H67 H -0.1429 0.0340 1.0873 0.031 Uiso 1 1 calc R U . . .
C68 C -0.3671(6) -0.0267(5) 1.1111(3) 0.0277(10) Uani 1 1 d . U . . .
H68 H -0.3964 -0.0115 1.0500 0.033 Uiso 1 1 calc R U . . .
C69 C -0.4742(6) -0.0766(5) 1.1781(3) 0.0310(11) Uani 1 1 d . U . . .
H69 H -0.5777 -0.0940 1.1629 0.037 Uiso 1 1 calc R U . . .
C70 C -0.4309(6) -0.1010(6) 1.2669(4) 0.0364(12) Uani 1 1 d . U . . .
H70 H -0.5029 -0.1376 1.3125 0.044 Uiso 1 1 calc R U . . .
C71 C -0.2802(6) -0.0715(5) 1.2895(3) 0.0308(11) Uani 1 1 d . U . . .
H71 H -0.2511 -0.0872 1.3507 0.037 Uiso 1 1 calc R U . . .
C72 C 0.1076(6) -0.0933(4) 1.2712(3) 0.0241(9) Uani 1 1 d . U . . .
H72A H 0.0550 -0.1573 1.3088 0.036 Uiso 1 1 calc R U . . .
H72B H 0.1446 -0.1123 1.2140 0.036 Uiso 1 1 calc R U . . .
H72C H 0.2002 -0.0755 1.3021 0.036 Uiso 1 1 calc R U . . .
C73 C 0.6535(5) 1.0197(4) 0.7408(3) 0.0196(8) Uani 1 1 d . U . . .
H73 H 0.5866 1.0796 0.7631 0.024 Uiso 1 1 calc R U . . .
C74 C 0.8281(5) 1.0416(4) 0.7557(3) 0.0189(8) Uani 1 1 d . U . . .
C75 C 0.9487(5) 1.0368(4) 0.6917(3) 0.0226(9) Uani 1 1 d . U . . .
H75 H 0.9256 1.0140 0.6380 0.027 Uiso 1 1 calc R U . . .
C76 C 1.1043(6) 1.0651(4) 0.7043(3) 0.0285(10) Uani 1 1 d . U . . .
H76 H 1.1861 1.0629 0.6590 0.034 Uiso 1 1 calc R U . . .
C77 C 1.1397(6) 1.0967(4) 0.7841(4) 0.0281(10) Uani 1 1 d . U . . .
H77 H 1.2452 1.1170 0.7929 0.034 Uiso 1 1 calc R U . . .
C78 C 1.0185(6) 1.0981(4) 0.8506(3) 0.0277(10) Uani 1 1 d . U . . .
H78 H 1.0422 1.1170 0.9057 0.033 Uiso 1 1 calc R U . . .
C79 C 0.8629(6) 1.0716(4) 0.8357(3) 0.0242(9) Uani 1 1 d . U . . .
H79 H 0.7800 1.0740 0.8805 0.029 Uiso 1 1 calc R U . . .
C80 C 0.6054(6) 1.0292(4) 0.6444(3) 0.0259(9) Uani 1 1 d . U . . .
H80A H 0.6389 1.1006 0.6077 0.039 Uiso 1 1 calc R U . . .
H80B H 0.6580 0.9670 0.6206 0.039 Uiso 1 1 calc R U . . .
H80C H 0.4882 1.0260 0.6427 0.039 Uiso 1 1 calc R U . . .
N1 N 0.5241(5) 0.3888(3) 0.3232(2) 0.0219(8) Uani 1 1 d . U . . .
N2 N 1.2148(5) 0.6822(3) -0.3432(2) 0.0204(7) Uani 1 1 d . U . . .
N3 N 0.0549(5) 0.1108(3) 1.1964(2) 0.0187(7) Uani 1 1 d . U . . .
N4 N 0.6040(4) 0.9112(3) 0.7991(2) 0.0182(7) Uani 1 1 d . U . . .
O1 O 0.4634(5) 0.2312(3) 0.2759(2) 0.0286(7) Uani 1 1 d . U . . .
O2 O 0.5706(5) 0.5530(3) 0.3622(2) 0.0280(8) Uani 1 1 d . U . . .
O3 O 1.2931(4) 0.8308(3) -0.2903(2) 0.0212(6) Uani 1 1 d . U . . .
O4 O 1.1962(5) 0.5078(3) -0.3737(2) 0.0285(8) Uani 1 1 d . U . . .
O5 O 0.1563(4) 0.0199(3) 1.0875(2) 0.0238(7) Uani 1 1 d . U . . .
O6 O -0.0631(4) 0.2132(3) 1.2934(2) 0.0254(7) Uani 1 1 d . U . . .
O7 O 0.4740(4) 1.0070(3) 0.8974(2) 0.0226(7) Uani 1 1 d . U . . .
O8 O 0.7520(4) 0.8069(3) 0.7142(2) 0.0246(7) Uani 1 1 d . U . . .
F1 F 0.7620(4) 0.2433(3) -0.0134(2) 0.0347(7) Uani 1 1 d . U . . .
F2 F 0.9319(4) 0.8389(2) -0.02063(19) 0.0342(7) Uani 1 1 d . U . . .
F3 F 0.4490(6) 0.2932(4) 0.8631(3) 0.0535(11) Uani 1 1 d . U . . .
F4 F 0.1998(6) 0.7279(3) 1.1283(3) 0.0618(13) Uani 1 1 d . U . . .

loop_
_atom_site_aniso_label
_atom_site_aniso_U_11
_atom_site_aniso_U_22
_atom_site_aniso_U_33
_atom_site_aniso_U_23
_atom_site_aniso_U_13
_atom_site_aniso_U_12
C1S 0.037(3) 0.026(3) 0.054(4) -0.007(3) -0.006(3) -0.001(3)
Cl1 0.0487(11) 0.0484(11) 0.0702(14) 0.0153(9) 0.0041(9) 0.0083(9)
Cl2 0.0252(7) 0.0526(11) 0.0929(15) -0.0376(10) -0.0110(8) 0.0111(7)
C1 0.0191(19) 0.028(2) 0.0166(18) -0.0045(16) -0.0031(15) 0.0104(17)
C2 0.0171(18) 0.023(2) 0.0128(17) -0.0027(14) -0.0037(13) 0.0091(16)
C3 0.024(2) 0.0175(19) 0.0169(18) -0.0026(15) -0.0029(15) 0.0073(17)
C4 0.023(2) 0.0213(19) 0.0144(17) -0.0047(14) -0.0004(15) 0.0081(17)
C5 0.0189(18) 0.0204(19) 0.0121(16) -0.0014(14) -0.0043(13) 0.0105(16)
C6 0.0205(19) 0.0192(19) 0.0107(16) -0.0024(14) -0.0027(14) 0.0106(16)
C7 0.027(2) 0.023(2) 0.0156(18) -0.0070(15) 0.0027(16) 0.0063(18)
C8 0.028(2) 0.025(2) 0.019(2) -0.0080(16) 0.0029(16) 0.0122(18)
C9 0.0210(19) 0.024(2) 0.0123(17) -0.0009(14) 0.0004(14) 0.0104(17)
C10 0.024(2) 0.023(2) 0.0148(17) -0.0055(15) -0.0031(15) 0.0089(17)
C11 0.0220(19) 0.0208(19) 0.0111(16) -0.0009(14) -0.0030(14) 0.0108(16)
C12 0.0183(18) 0.0208(19) 0.0105(16) -0.0014(14) -0.0040(13) 0.0094(16)
C13 0.024(2) 0.0163(18) 0.0139(17) -0.0013(14) -0.0016(14) 0.0096(16)
C14 0.031(2) 0.0163(19) 0.0123(17) -0.0005(14) -0.0004(15) 0.0119(17)
C15 0.0204(18) 0.0175(18) 0.0133(17) -0.0030(14) -0.0011(14) 0.0094(16)
C16 0.024(2) 0.0175(19) 0.0152(17) -0.0020(14) -0.0025(15) 0.0106(16)
C17 0.046(3) 0.016(2) 0.021(2) -0.0033(16) 0.0069(19) 0.004(2)
C18 0.046(3) 0.022(2) 0.020(2) -0.0068(17) 0.0077(19) 0.009(2)
C19 0.029(2) 0.0182(19) 0.0180(19) -0.0024(15) 0.0015(16) 0.0082(17)
C20 0.029(2) 0.022(2) 0.0138(18) -0.0022(15) 0.0003(15) 0.0123(18)
C21 0.0198(19) 0.0204(19) 0.0159(18) -0.0019(15) -0.0044(14) 0.0108(16)
C22 0.0182(18) 0.0187(18) 0.0138(17) -0.0039(14) -0.0036(14) 0.0127(15)
C23 0.0182(18) 0.0185(18) 0.0134(17) -0.0039(14) -0.0048(13) 0.0123(15)
C24 0.0182(18) 0.0200(19) 0.0112(16) -0.0016(14) -0.0036(13) 0.0116(15)
C25 0.025(2) 0.032(2) 0.0128(18) -0.0013(16) 0.0065(15) 0.0082(18)
C26 0.023(2) 0.022(2) 0.0156(17) -0.0019(15) 0.0025(14) 0.0089(17)
C27 0.039(3) 0.032(2) 0.018(2) -0.0066(17) 0.0025(18) 0.017(2)
C28 0.065(4) 0.032(3) 0.024(2) -0.013(2) -0.014(2) 0.019(3)
C29 0.044(3) 0.031(3) 0.041(3) -0.004(2) -0.021(2) 0.010(2)
C30 0.027(2) 0.027(2) 0.042(3) -0.003(2) -0.010(2) 0.008(2)
C31 0.024(2) 0.023(2) 0.021(2) 0.0020(16) 0.0055(16) 0.0081(18)
C32 0.022(2) 0.059(4) 0.027(2) -0.011(2) 0.0002(18) 0.012(2)
C33 0.028(2) 0.025(2) 0.0140(18) -0.0036(15) 0.0025(15) 0.0080(18)
C34 0.036(2) 0.029(2) 0.0070(16) -0.0024(15) -0.0005(15) 0.0077(19)
C35 0.035(2) 0.028(2) 0.0160(19) -0.0011(16) -0.0034(17) 0.004(2)
C36 0.045(3) 0.027(2) 0.022(2) 0.0020(18) -0.005(2) -0.001(2)
C37 0.053(3) 0.030(2) 0.0141(19) 0.0003(17) -0.0055(19) 0.010(2)
C38 0.039(3) 0.044(3) 0.018(2) -0.0065(19) -0.0087(19) 0.016(2)
C39 0.034(2) 0.036(3) 0.0155(19) -0.0015(17) -0.0012(17) 0.011(2)
C40 0.033(2) 0.031(2) 0.024(2) -0.0012(18) 0.0076(18) 0.012(2)
C41 0.0168(18) 0.023(2) 0.0125(17) -0.0014(14) -0.0006(13) 0.0110(16)
C42 0.0179(18) 0.0199(19) 0.0145(17) -0.0037(14) -0.0012(14) 0.0104(16)
C43 0.023(2) 0.022(2) 0.0152(18) -0.0045(15) 0.0003(15) 0.0106(17)
C44 0.0195(19) 0.027(2) 0.0149(18) -0.0085(15) 0.0035(14) 0.0096(17)
C45 0.0155(17) 0.0201(18) 0.0122(16) -0.0034(14) -0.0010(13) 0.0097(15)
C46 0.0161(18) 0.021(2) 0.0146(17) -0.0028(14) -0.0014(14) 0.0090(16)
C47 0.0204(19) 0.026(2) 0.0171(18) -0.0054(16) 0.0011(15) 0.0133(17)
C48 0.0207(19) 0.027(2) 0.0150(18) -0.0065(15) 0.0047(15) 0.0077(17)
C49 0.0149(17) 0.025(2) 0.0136(17) -0.0038(15) -0.0026(13) 0.0084(16)
C50 0.0179(18) 0.0209(19) 0.0161(18) -0.0040(15) -0.0013(14) 0.0052(16)
C51 0.0166(18) 0.0207(19) 0.0150(17) -0.0039(14) -0.0030(14) 0.0088(16)
C52 0.0181(18) 0.0201(19) 0.0141(17) -0.0037(14) -0.0016(14) 0.0115(16)
C53 0.025(2) 0.024(2) 0.0151(18) -0.0076(15) -0.0004(15) 0.0091(17)
C54 0.027(2) 0.023(2) 0.0162(18) -0.0059(15) 0.0025(15) 0.0099(18)
C55 0.0171(18) 0.0211(19) 0.0116(17) -0.0035(14) 0.0006(13) 0.0090(16)
C56 0.0190(18) 0.0205(19) 0.0111(16) -0.0042(14) -0.0023(13) 0.0123(16)
C57 0.025(2) 0.025(2) 0.0151(18) -0.0048(15) 0.0027(15) 0.0118(18)
C58 0.023(2) 0.025(2) 0.0089(16) -0.0012(14) 0.0001(14) 0.0157(17)
C59 0.0163(18) 0.025(2) 0.0115(16) -0.0046(14) -0.0020(13) 0.0147(16)
C60 0.0178(18) 0.0216(19) 0.0103(16) -0.0028(14) -0.0022(13) 0.0123(15)
C61 0.0151(17) 0.0195(18) 0.0091(15) -0.0034(13) -0.0036(13) 0.0138(14)
C62 0.0159(18) 0.023(2) 0.0092(16) -0.0029(14) -0.0014(13) 0.0102(16)
C63 0.0147(17) 0.0216(19) 0.0094(16) -0.0021(13) -0.0024(13) 0.0119(15)
C64 0.0151(18) 0.0210(19) 0.0152(17) -0.0037(14) -0.0033(13) 0.0085(16)
C65 0.0199(19) 0.0191(19) 0.0148(17) -0.0018(14) 0.0018(14) 0.0092(16)
C66 0.0187(18) 0.023(2) 0.0178(18) -0.0037(15) 0.0017(14) 0.0092(16)
C67 0.027(2) 0.029(2) 0.0183(19) 0.0013(17) -0.0026(16) 0.0024(19)
C68 0.024(2) 0.039(3) 0.021(2) -0.0090(18) -0.0052(16) 0.006(2)
C69 0.018(2) 0.048(3) 0.030(2) -0.018(2) 0.0010(17) 0.006(2)
C70 0.023(2) 0.059(4) 0.027(2) -0.011(2) 0.0040(18) -0.001(2)
C71 0.022(2) 0.051(3) 0.020(2) -0.010(2) 0.0037(16) 0.000(2)
C72 0.021(2) 0.024(2) 0.023(2) 0.0026(16) 0.0014(16) 0.0099(17)
C73 0.0172(18) 0.023(2) 0.0157(18) 0.0009(15) -0.0030(14) 0.0063(16)
C74 0.0185(18) 0.0173(18) 0.0177(18) 0.0010(14) -0.0019(14) 0.0092(15)
C75 0.0214(19) 0.025(2) 0.0187(18) -0.0009(16) 0.0002(15) 0.0101(17)
C76 0.021(2) 0.030(2) 0.027(2) 0.0069(18) 0.0022(17) 0.0095(19)
C77 0.020(2) 0.022(2) 0.038(3) 0.0003(18) -0.0057(18) 0.0047(18)
C78 0.031(2) 0.024(2) 0.028(2) -0.0057(18) -0.0108(18) 0.004(2)
C79 0.025(2) 0.025(2) 0.022(2) -0.0065(17) -0.0003(16) 0.0053(18)
C80 0.028(2) 0.033(2) 0.0134(18) 0.0008(16) -0.0057(15) 0.0066(19)
N1 0.0217(17) 0.0278(19) 0.0135(15) -0.0014(13) 0.0033(13) 0.0072(15)
N2 0.0247(18) 0.0214(17) 0.0133(15) -0.0015(13) 0.0005(13) 0.0057(15)
N3 0.0206(16) 0.0219(17) 0.0114(15) -0.0026(13) 0.0021(12) 0.0094(14)
N4 0.0202(16) 0.0195(17) 0.0133(15) -0.0026(12) 0.0004(12) 0.0072(14)
O1 0.0336(18) 0.0321(18) 0.0185(15) -0.0025(13) 0.0043(13) -0.0032(15)
O2 0.039(2) 0.0260(17) 0.0179(15) -0.0066(12) 0.0075(13) 0.0105(15)
O3 0.0229(15) 0.0261(16) 0.0128(13) -0.0023(11) -0.0022(11) 0.0084(13)
O4 0.0377(19) 0.0291(18) 0.0186(15) -0.0095(13) 0.0037(13) 0.0105(15)
O5 0.0288(17) 0.0221(15) 0.0199(15) -0.0064(12) 0.0036(12) 0.0078(13)
O6 0.0293(17) 0.0260(16) 0.0179(14) -0.0025(12) 0.0062(12) 0.0101(14)
O7 0.0259(16) 0.0212(15) 0.0192(14) -0.0038(12) 0.0011(12) 0.0075(13)
O8 0.0226(15) 0.0289(17) 0.0221(15) -0.0088(13) 0.0068(12) 0.0068(14)
F1 0.053(2) 0.0283(15) 0.0249(14) -0.0130(12) 0.0131(13) -0.0051(14)
F2 0.057(2) 0.0229(14) 0.0212(13) -0.0055(11) 0.0105(13) 0.0023(14)
F3 0.072(3) 0.049(2) 0.039(2) -0.0143(17) 0.0183(19) 0.000(2)
F4 0.094(4) 0.042(2) 0.048(2) -0.0151(18) 0.033(2) 0.003(2)

loop_
_atom_type_symbol
_atom_type_description
_atom_type_scat_dispersion_real
_atom_type_scat_dispersion_imag
_atom_type_scat_source
C C 0.0030 0.0020 'International Tables Vol C Tables 4.2.6.8 and 6.1.1.4'
H H 0.0000 0.0000 'International Tables Vol C Tables 4.2.6.8 and 6.1.1.4'
N N 0.0060 0.0030 'International Tables Vol C Tables 4.2.6.8 and 6.1.1.4'
O O 0.0100 0.0060 'International Tables Vol C Tables 4.2.6.8 and 6.1.1.4'
Cl Cl 0.1460 0.1540 'International Tables Vol C Tables 4.2.6.8 and 6.1.1.4'
F F 0.0170 0.0100 'International Tables Vol C Tables 4.2.6.8 and 6.1.1.4'

loop_
_geom_angle_atom_site_label_1
_geom_angle_atom_site_label_2
_geom_angle_atom_site_label_3
_geom_angle
_geom_angle_site_symmetry_1
_geom_angle_site_symmetry_3
_geom_angle_publ_flag
Cl1 C1S Cl2 112.2(4) . . ?
Cl1 C1S H1S1 109.2 . . ?
Cl2 C1S H1S1 109.2 . . ?
Cl1 C1S H1S2 109.2 . . ?
Cl2 C1S H1S2 109.2 . . ?
H1S1 C1S H1S2 107.9 . . ?
O1 C1 N1 122.1(4) . . ?
O1 C1 C2 121.4(4) . . ?
N1 C1 C2 116.4(4) . . ?
C3 C2 C21 119.8(4) . . ?
C3 C2 C1 118.5(4) . . ?
C21 C2 C1 121.7(4) . . ?
C2 C3 C4 118.5(4) . . ?
C2 C3 H3 120.8 . . ?
C4 C3 H3 120.8 . . ?
F1 C4 C5 120.6(4) . . ?
F1 C4 C3 114.2(4) . . ?
C5 C4 C3 125.1(4) . . ?
C4 C5 C22 116.6(4) . . ?
C4 C5 C6 124.8(4) . . ?
C22 C5 C6 118.6(4) . . ?
C7 C6 C23 118.1(4) . . ?
C7 C6 C5 122.6(4) . . ?
C23 C6 C5 119.3(4) . . ?
C6 C7 C8 122.1(4) . . ?
C6 C7 H7 119.0 . . ?
C8 C7 H7 119.0 . . ?
C9 C8 C7 120.5(4) . . ?
C9 C8 H8 119.7 . . ?
C7 C8 H8 119.7 . . ?
C8 C9 C24 119.6(4) . . ?
C8 C9 C10 119.2(4) . . ?
C24 C9 C10 121.2(4) . . ?
O4 C10 N2 120.3(4) . . ?
O4 C10 C9 122.0(4) . . ?
N2 C10 C9 117.7(4) . . ?
O3 C11 N2 121.2(4) . . ?
O3 C11 C12 122.6(4) . . ?
N2 C11 C12 116.1(4) . . ?
C13 C12 C24 120.0(4) . . ?
C13 C12 C11 119.2(4) . . ?
C24 C12 C11 120.7(4) . . ?
C12 C13 C14 119.1(4) . . ?
C12 C13 H13 120.4 . . ?
C14 C13 H13 120.4 . . ?
F2 C14 C13 115.3(4) . . ?
F2 C14 C15 120.0(4) . . ?
C13 C14 C15 124.7(4) . . ?
C14 C15 C23 116.0(4) . . ?
C14 C15 C16 124.5(4) . . ?
C23 C15 C16 119.4(4) . . ?
C17 C16 C22 118.4(4) . . ?
C17 C16 C15 122.9(4) . . ?
C22 C16 C15 118.7(4) . . ?
C18 C17 C16 122.3(5) . . ?
C18 C17 H17 118.9 . . ?
C16 C17 H17 118.9 . . ?
C19 C18 C17 120.8(4) . . ?
C19 C18 H18 119.6 . . ?
C17 C18 H18 119.6 . . ?
C18 C19 C21 119.4(4) . . ?
C18 C19 C20 119.8(4) . . ?
C21 C19 C20 120.7(4) . . ?
O2 C20 N1 120.2(4) . . ?
O2 C20 C19 122.6(5) . . ?
N1 C20 C19 117.2(4) . . ?
C2 C21 C19 118.9(4) . . ?
C2 C21 C22 121.0(4) . . ?
C19 C21 C22 120.1(4) . . ?
C16 C22 C5 122.2(4) . . ?
C16 C22 C21 118.9(4) . . ?
C5 C22 C21 118.9(4) . . ?
C6 C23 C24 119.0(4) . . ?
C6 C23 C15 121.6(4) . . ?
C24 C23 C15 119.4(4) . . ?
C12 C24 C9 118.8(4) . . ?
C12 C24 C23 120.6(4) . . ?
C9 C24 C23 120.6(4) . . ?
N1 C25 C26 109.4(4) . . ?
N1 C25 C32 112.4(4) . . ?
C26 C25 C32 115.8(4) . . ?
N1 C25 H25 106.2 . . ?
C26 C25 H25 106.2 . . ?
C32 C25 H25 106.2 . . ?
C31 C26 C27 119.0(4) . . ?
C31 C26 C25 119.3(4) . . ?
C27 C26 C25 121.7(4) . . ?
C28 C27 C26 119.7(5) . . ?
C28 C27 H27 120.2 . . ?
C26 C27 H27 120.2 . . ?
C29 C28 C27 121.5(5) . . ?
C29 C28 H28 119.2 . . ?
C27 C28 H28 119.2 . . ?
C28 C29 C30 119.0(5) . . ?
C28 C29 H29 120.5 . . ?
C30 C29 H29 120.5 . . ?
C29 C30 C31 120.4(5) . . ?
C29 C30 H30 119.8 . . ?
C31 C30 H30 119.8 . . ?
C30 C31 C26 120.4(5) . . ?
C30 C31 H31 119.8 . . ?
C26 C31 H31 119.8 . . ?
C25 C32 H32A 109.5 . . ?
C25 C32 H32B 109.5 . . ?
H32A C32 H32B 109.5 . . ?
C25 C32 H32C 109.5 . . ?
H32A C32 H32C 109.5 . . ?
H32B C32 H32C 109.5 . . ?
N2 C33 C40 110.3(4) . . ?
N2 C33 C34 112.9(4) . . ?
C40 C33 C34 114.0(4) . . ?
N2 C33 H33 106.4 . . ?
C40 C33 H33 106.4 . . ?
C34 C33 H33 106.4 . . ?
C39 C34 C35 118.5(5) . . ?
C39 C34 C33 120.4(5) . . ?
C35 C34 C33 120.9(4) . . ?
C36 C35 C34 122.0(5) . . ?
C36 C35 H35 119.0 . . ?
C34 C35 H35 119.0 . . ?
C35 C36 C37 119.0(5) . . ?
C35 C36 H36 120.5 . . ?
C37 C36 H36 120.5 . . ?
C38 C37 C36 119.7(5) . . ?
C38 C37 H37 120.1 . . ?
C36 C37 H37 120.1 . . ?
C37 C38 C39 120.5(5) . . ?
C37 C38 H38 119.7 . . ?
C39 C38 H38 119.7 . . ?
C34 C39 C38 120.4(5) . . ?
C34 C39 H39 119.8 . . ?
C38 C39 H39 119.8 . . ?
C33 C40 H40A 109.5 . . ?
C33 C40 H40B 109.5 . . ?
H40A C40 H40B 109.5 . . ?
C33 C40 H40C 109.5 . . ?
H40A C40 H40C 109.5 . . ?
H40B C40 H40C 109.5 . . ?
O5 C41 N3 121.4(4) . . ?
O5 C41 C42 120.9(4) . . ?
N3 C41 C42 117.7(4) . . ?
C43 C42 C61 119.5(4) . . ?
C43 C42 C41 118.7(4) . . ?
C61 C42 C41 121.8(4) . . ?
C42 C43 C44 119.4(4) . . ?
C42 C43 H43 120.3 . . ?
C44 C43 H43 120.3 . . ?
F3 C44 C43 114.7(4) . . ?
F3 C44 C45 121.0(4) . . ?
C43 C44 C45 124.3(4) . . ?
C44 C45 C62 116.6(4) . . ?
C44 C45 C46 124.1(4) . . ?
C62 C45 C46 119.2(4) . . ?
C47 C46 C63 117.9(4) . . ?
C47 C46 C45 123.5(4) . . ?
C63 C46 C45 118.6(4) . . ?
C48 C47 C46 122.2(4) . . ?
C48 C47 H47 118.9 . . ?
C46 C47 H47 118.9 . . ?
C49 C48 C47 120.6(4) . . ?
C49 C48 H48 119.7 . . ?
C47 C48 H48 119.7 . . ?
C48 C49 C64 119.4(4) . . ?
C48 C49 C50 118.8(4) . . ?
C64 C49 C50 121.8(4) . . ?
O8 C50 N4 120.9(4) . . ?
O8 C50 C49 122.4(4) . . ?
N4 C50 C49 116.7(4) . . ?
O7 C51 N4 121.7(4) . . ?
O7 C51 C52 120.8(4) . . ?
N4 C51 C52 117.4(4) . . ?
C53 C52 C64 119.6(4) . . ?
C53 C52 C51 118.9(4) . . ?
C64 C52 C51 121.5(4) . . ?
C52 C53 C54 119.5(4) . . ?
C52 C53 H53 120.2 . . ?
C54 C53 H53 120.2 . . ?
F4 C54 C53 116.4(4) . . ?
F4 C54 C55 119.7(4) . . ?
C53 C54 C55 123.9(4) . . ?
C54 C55 C63 116.8(4) . . ?
C54 C55 C56 124.0(4) . . ?
C63 C55 C56 119.1(4) . . ?
C57 C56 C62 118.0(4) . . ?
C57 C56 C55 122.9(4) . . ?
C62 C56 C55 119.1(3) . . ?
C58 C57 C56 121.9(4) . . ?
C58 C57 H57 119.0 . . ?
C56 C57 H57 119.0 . . ?
C59 C58 C57 120.6(4) . . ?
C59 C58 H58 119.7 . . ?
C57 C58 H58 119.7 . . ?
C58 C59 C61 120.0(4) . . ?
C58 C59 C60 119.2(4) . . ?
C61 C59 C60 120.7(4) . . ?
O6 C60 N3 120.8(4) . . ?
O6 C60 C59 121.2(4) . . ?
N3 C60 C59 118.0(3) . . ?
C42 C61 C59 118.6(4) . . ?
C42 C61 C62 121.5(3) . . ?
C59 C61 C62 119.9(4) . . ?
C56 C62 C61 119.4(3) . . ?
C56 C62 C45 121.9(4) . . ?
C61 C62 C45 118.8(4) . . ?
C64 C63 C55 119.5(4) . . ?
C64 C63 C46 118.6(4) . . ?
C55 C63 C46 122.0(4) . . ?
C49 C64 C52 118.4(4) . . ?
C49 C64 C63 121.2(4) . . ?
C52 C64 C63 120.5(4) . . ?
N3 C65 C66 113.5(3) . . ?
N3 C65 C72 114.1(4) . . ?
C66 C65 C72 112.6(4) . . ?
C67 C66 C71 118.7(4) . . ?
C67 C66 C65 124.6(4) . . ?
C71 C66 C65 116.6(4) . . ?
C67 C66 H66 90.5 . . ?
C71 C66 H66 90.5 . . ?
C65 C66 H66 90.5 . . ?
C66 C67 C68 120.9(4) . . ?
C66 C67 H67 119.6 . . ?
C68 C67 H67 119.6 . . ?
C69 C68 C67 119.9(4) . . ?
C69 C68 H68 120.0 . . ?
C67 C68 H68 120.0 . . ?
C70 C69 C68 120.3(5) . . ?
C70 C69 H69 119.9 . . ?
C68 C69 H69 119.9 . . ?
C69 C70 C71 119.7(5) . . ?
C69 C70 H70 120.2 . . ?
C71 C70 H70 120.2 . . ?
C70 C71 C66 120.5(5) . . ?
C70 C71 H71 119.8 . . ?
C66 C71 H71 119.8 . . ?
C65 C72 H72A 109.5 . . ?
C65 C72 H72B 109.5 . . ?
H72A C72 H72B 109.5 . . ?
C65 C72 H72C 109.5 . . ?
H72A C72 H72C 109.5 . . ?
H72B C72 H72C 109.5 . . ?
N4 C73 C80 111.0(4) . . ?
N4 C73 C74 111.3(3) . . ?
C80 C73 C74 117.2(4) . . ?
N4 C73 H73 105.4 . . ?
C80 C73 H73 105.4 . . ?
C74 C73 H73 105.4 . . ?
C75 C74 C79 119.7(4) . . ?
C75 C74 C73 122.1(4) . . ?
C79 C74 C73 118.2(4) . . ?
C74 C75 C76 120.9(5) . . ?
C74 C75 H75 119.5 . . ?
C76 C75 H75 119.5 . . ?
C75 C76 C77 119.7(4) . . ?
C75 C76 H76 120.1 . . ?
C77 C76 H76 120.1 . . ?
C78 C77 C76 119.5(5) . . ?
C78 C77 H77 120.3 . . ?
C76 C77 H77 120.3 . . ?
C79 C78 C77 119.8(5) . . ?
C79 C78 H78 120.1 . . ?
C77 C78 H78 120.1 . . ?
C74 C79 C78 120.4(4) . . ?
C74 C79 H79 119.8 . . ?
C78 C79 H79 119.8 . . ?
C73 C80 H80A 109.5 . . ?
C73 C80 H80B 109.5 . . ?
H80A C80 H80B 109.5 . . ?
C73 C80 H80C 109.5 . . ?
H80A C80 H80C 109.5 . . ?
H80B C80 H80C 109.5 . . ?
C1 N1 C20 124.2(4) . . ?
C1 N1 C25 117.4(4) . . ?
C20 N1 C25 118.4(4) . . ?
C11 N2 C10 122.1(3) . . ?
C11 N2 C33 120.6(4) . . ?
C10 N2 C33 116.2(4) . . ?
C41 N3 C60 122.8(4) . . ?
C41 N3 C65 120.9(4) . . ?
C60 N3 C65 116.3(3) . . ?
C51 N4 C50 123.5(4) . . ?
C51 N4 C73 117.0(4) . . ?
C50 N4 C73 119.5(3) . . ?

loop_
_geom_bond_atom_site_label_1
_geom_bond_atom_site_label_2
_geom_bond_distance
_geom_bond_site_symmetry_2
_geom_bond_publ_flag
C1S Cl1 1.757(8) . ?
C1S Cl2 1.774(8) . ?
C1S H1S1 0.9900 . ?
C1S H1S2 0.9900 . ?
C1 O1 1.211(6) . ?
C1 N1 1.400(6) . ?
C1 C2 1.480(6) . ?
C2 C3 1.378(6) . ?
C2 C21 1.406(7) . ?
C3 C4 1.399(6) . ?
C3 H3 0.9500 . ?
C4 F1 1.359(5) . ?
C4 C5 1.380(7) . ?
C5 C22 1.433(6) . ?
C5 C6 1.474(6) . ?
C6 C7 1.403(6) . ?
C6 C23 1.424(6) . ?
C7 C8 1.409(6) . ?
C7 H7 0.9500 . ?
C8 C9 1.368(7) . ?
C8 H8 0.9500 . ?
C9 C24 1.417(6) . ?
C9 C10 1.468(6) . ?
C10 O4 1.226(6) . ?
C10 N2 1.414(6) . ?
C11 O3 1.204(6) . ?
C11 N2 1.408(6) . ?
C11 C12 1.491(6) . ?
C12 C13 1.374(6) . ?
C12 C24 1.410(6) . ?
C13 C14 1.387(6) . ?
C13 H13 0.9500 . ?
C14 F2 1.342(5) . ?
C14 C15 1.405(6) . ?
C15 C23 1.435(5) . ?
C15 C16 1.467(6) . ?
C16 C17 1.403(6) . ?
C16 C22 1.430(6) . ?
C17 C18 1.384(6) . ?
C17 H17 0.9500 . ?
C18 C19 1.384(7) . ?
C18 H18 0.9500 . ?
C19 C21 1.424(6) . ?
C19 C20 1.478(6) . ?
C20 O2 1.209(6) . ?
C20 N1 1.406(6) . ?
C21 C22 1.434(6) . ?
C23 C24 1.435(6) . ?
C25 N1 1.490(5) . ?
C25 C26 1.522(7) . ?
C25 C32 1.531(7) . ?
C25 H25 1.0000 . ?
C26 C31 1.398(6) . ?
C26 C27 1.404(6) . ?
C27 C28 1.389(8) . ?
C27 H27 0.9500 . ?
C28 C29 1.383(9) . ?
C28 H28 0.9500 . ?
C29 C30 1.394(9) . ?
C29 H29 0.9500 . ?
C30 C31 1.395(7) . ?
C30 H30 0.9500 . ?
C31 H31 0.9500 . ?
C32 H32A 0.9800 . ?
C32 H32B 0.9800 . ?
C32 H32C 0.9800 . ?
C33 N2 1.489(5) . ?
C33 C40 1.519(7) . ?
C33 C34 1.523(7) . ?
C33 H33 1.0000 . ?
C34 C39 1.382(7) . ?
C34 C35 1.397(7) . ?
C35 C36 1.390(7) . ?
C35 H35 0.9500 . ?
C36 C37 1.402(8) . ?
C36 H36 0.9500 . ?
C37 C38 1.382(9) . ?
C37 H37 0.9500 . ?
C38 C39 1.408(8) . ?
C38 H38 0.9500 . ?
C39 H39 0.9500 . ?
C40 H40A 0.9800 . ?
C40 H40B 0.9800 . ?
C40 H40C 0.9800 . ?
C41 O5 1.222(6) . ?
C41 N3 1.401(5) . ?
C41 C42 1.477(6) . ?
C42 C43 1.380(5) . ?
C42 C61 1.410(6) . ?
C43 C44 1.392(7) . ?
C43 H43 0.9500 . ?
C44 F3 1.350(5) . ?
C44 C45 1.399(6) . ?
C45 C62 1.442(5) . ?
C45 C46 1.469(6) . ?
C46 C47 1.404(6) . ?
C46 C63 1.441(6) . ?
C47 C48 1.389(7) . ?
C47 H47 0.9500 . ?
C48 C49 1.381(6) . ?
C48 H48 0.9500 . ?
C49 C64 1.408(6) . ?
C49 C50 1.483(6) . ?
C50 O8 1.205(5) . ?
C50 N4 1.406(6) . ?
C51 O7 1.215(5) . ?
C51 N4 1.399(5) . ?
C51 C52 1.478(6) . ?
C52 C53 1.379(6) . ?
C52 C64 1.415(6) . ?
C53 C54 1.389(7) . ?
C53 H53 0.9500 . ?
C54 F4 1.335(5) . ?
C54 C55 1.395(6) . ?
C55 C63 1.432(5) . ?
C55 C56 1.473(6) . ?
C56 C57 1.407(5) . ?
C56 C62 1.425(6) . ?
C57 C58 1.391(7) . ?
C57 H57 0.9500 . ?
C58 C59 1.370(6) . ?
C58 H58 0.9500 . ?
C59 C61 1.417(5) . ?
C59 C60 1.484(6) . ?
C60 O6 1.220(5) . ?
C60 N3 1.404(5) . ?
C61 C62 1.427(6) . ?
C63 C64 1.424(6) . ?
C65 N3 1.487(6) . ?
C65 C66 1.511(6) . ?
C65 C72 1.530(6) . ?
C66 C67 1.388(6) . ?
C66 C71 1.403(6) . ?
C66 H66 1.0000 . ?
C67 C68 1.394(7) . ?
C67 H67 0.9500 . ?
C68 C69 1.389(7) . ?
C68 H68 0.9500 . ?
C69 C70 1.383(7) . ?
C69 H69 0.9500 . ?
C70 C71 1.403(8) . ?
C70 H70 0.9500 . ?
C71 H71 0.9500 . ?
C72 H72A 0.9800 . ?
C72 H72B 0.9800 . ?
C72 H72C 0.9800 . ?
C73 N4 1.500(6) . ?
C73 C80 1.519(6) . ?
C73 C74 1.529(6) . ?
C73 H73 1.0000 . ?
C74 C75 1.374(6) . ?
C74 C79 1.393(6) . ?
C75 C76 1.392(7) . ?
C75 H75 0.9500 . ?
C76 C77 1.400(8) . ?
C76 H76 0.9500 . ?
C77 C78 1.398(7) . ?
C77 H77 0.9500 . ?
C78 C79 1.394(7) . ?
C78 H78 0.9500 . ?
C79 H79 0.9500 . ?
C80 H80A 0.9800 . ?
C80 H80B 0.9800 . ?
C80 H80C 0.9800 . ?
